data_7240168
loop_
_publ_author_name
'Foyle, \'Emer M.'
'White, Nicholas G.'

_publ_section_title
;
 Anion templated crystal engineering of halogen bonding tripodal
 tris(halopyridinium) compounds
;
_journal_name_full CrystEngComm
_journal_paper_doi 10.1039/D0CE00241K
_journal_year 2020
_chemical_formula_moiety 'C42 H57 Br3 N3 O3, 3(F6 P)'
_chemical_formula_sum 'C42 H57 Br3 F18 N3 O3 P3'
_chemical_formula_weight 1326.54
_space_group_crystal_system monoclinic
_space_group_IT_number 14
_space_group_name_Hall '-P 2yn'
_space_group_name_H-M_alt 'P 1 21/n 1'
_atom_sites_solution_hydrogens geom
_atom_sites_solution_primary iterative
_audit_creation_date 2020-01-24
_audit_creation_method
;
Olex2 1.2
(compiled 2018.05.29 svn.r3508 for OlexSys, GUI svn.r5506)
;
_audit_update_record
;
2020-02-18 deposited with the CCDC.	2020-03-09 downloaded from the CCDC.
;
_cell_angle_alpha 90
_cell_angle_beta 96.6230(10)
_cell_angle_gamma 90
_cell_formula_units_Z 4
_cell_length_a 8.50630(10)
_cell_length_b 25.6914(4)
_cell_length_c 24.6665(3)
_cell_measurement_reflns_used 15448
_cell_measurement_temperature 150.00(10)
_cell_measurement_theta_max 73.7010
_cell_measurement_theta_min 4.9880
_cell_volume 5354.61(12)
_computing_cell_refinement 'CrysAlisPro 1.171.39.46 (Rigaku OD, 2018)'
_computing_data_collection 'CrysAlisPro 1.171.39.46 (Rigaku OD, 2018)'
_computing_data_reduction 'CrysAlisPro 1.171.39.46 (Rigaku OD, 2018)'
_computing_molecular_graphics 'Olex2 (Dolomanov et al., 2009)'
_computing_publication_material 'Olex2 (Dolomanov et al., 2009)'
_computing_structure_refinement 'ShelXL (Sheldrick, 2015)'
_computing_structure_solution 'olex2.solve (Bourhis et al., 2015)'
_diffrn_ambient_environment N~2~
_diffrn_ambient_temperature 150.00(10)
_diffrn_detector 'CCD plate'
_diffrn_detector_area_resol_mean 8.1297
_diffrn_detector_type EosS2
_diffrn_measured_fraction_theta_full 0.998
_diffrn_measured_fraction_theta_max 0.991
_diffrn_measurement_details
;
List of Runs (angles in degrees, time in seconds):

  # Type    Start    End  Width  t~exp~   \w     \q     \k     \f   Frames
#--------------------------------------------------------------------------
  1  \w     23.00  90.00   1.00    2.50    --   36.95-125.00-120.00   67
  2  \w     45.00  90.00   1.00    2.50    --   36.95-125.00 150.00   45
  3  \w    -15.00  16.00   1.00    2.50    --   36.95 -19.00-150.00   31
  4  \w     20.00  87.00   1.00    2.50    --   36.95  38.00  90.00   67
  5  \w     24.00 103.00   1.00    2.50    --   36.95  57.00 150.00   79
  6  \w     65.00  97.00   1.00    2.50    --   36.95  57.00-180.00   32
  7  \w     20.00  67.00   1.00    2.50    --   36.95 -99.00   0.00   47
  8  \w     34.00  59.00   1.00    2.50    --   36.95 -19.00-150.00   25
  9  \w     20.00  45.00   1.00    2.50    --   36.95  19.00 120.00   25
 10  \w     24.00  66.00   1.00    2.50    --   36.95 -99.00 -30.00   42
 11  \w     45.00  99.00   1.00    8.00    --  111.00 -77.00 120.00   54
 12  \w     83.00 119.00   1.00    8.00    --  111.00 -50.00 -90.00   36
 13  \w     77.00 107.00   1.00    8.00    --  111.00 -92.00-120.00   30
 14  \w    105.00 132.00   1.00    8.00    --  111.00 -77.00 120.00   27
 15  \w     46.00  71.00   1.00    8.00    --  111.00 -50.00 -90.00   25
 16  \w    122.00 178.00   1.00    8.00    --  111.00 111.00-150.00   56
 17  \w    121.00 172.00   1.00    8.00    --  111.00  77.00 -90.00   51
 18  \w    103.00 129.00   1.00    8.00    --  111.00 -77.00-120.00   26
 19  \w     43.00  69.00   1.00    8.00    --  111.00 -77.00-120.00   26
 20  \w    144.00 170.00   1.00    8.00    --  111.00 111.00  60.00   26
 21  \w     58.00 115.00   1.00    8.00    --  111.00 -50.00  90.00   57
 22  \w     97.00 123.00   1.00    8.00    --  111.00  38.00-180.00   26
 23  \w     59.00 138.00   1.00    8.00    --  111.00 178.00 150.00   79
 24  \w    121.00 146.00   1.00    8.00    --  111.00  38.00 -30.00   25
 25  \w    140.00 170.00   1.00    8.00    --  111.00  64.00   0.00   30
 26  \w     42.00  68.00   1.00    8.00    --  111.00 -92.00-120.00   26
 27  \w     86.00 113.00   1.00    8.00    --  111.00-111.00   0.00   27
 28  \w    135.00 160.00   1.00    8.00    --  111.00  38.00 -60.00   25
 29  \w     72.00 112.00   1.00    8.00    --  111.00-111.00-150.00   40
 30  \w     42.00  80.00   1.00    8.00    --  111.00 -25.00-120.00   38
 31  \w    142.00 168.00   1.00    8.00    --  111.00 111.00 -30.00   26
 32  \w     48.00  73.00   1.00    8.00    --  111.00-111.00   0.00   25
 33  \w    107.00 133.00   1.00    8.00    --  111.00 -25.00-120.00   26
 34  \w    102.00 128.00   1.00    8.00    --  111.00  12.00-180.00   26
 35  \w    139.00 164.00   1.00    8.00    --  111.00  12.00-180.00   25
 36  \w    104.00 138.00   1.00    8.00    --  111.00 111.00 -30.00   34
 37  \w     94.00 120.00   1.00    8.00    --  111.00  64.00   0.00   26
 38  \w     59.00 109.00   1.00    8.00    --  111.00 -92.00 -90.00   50
 39  \w     89.00 115.00   1.00    8.00    --  111.00  77.00 -90.00   26
 40  \w     96.00 125.00   1.00    8.00    --  111.00 -73.00-136.98   29
;
_diffrn_measurement_device 'four-circle diffractometer'
_diffrn_measurement_device_type 'SuperNova, Dual, Cu at home/near, EosS2'
_diffrn_measurement_method '\w scans'
_diffrn_orient_matrix_type 'CrysAlisPro convention (1999,Acta A55,543-557)'
_diffrn_orient_matrix_UB_11 -0.0074461000
_diffrn_orient_matrix_UB_12 0.0250322000
_diffrn_orient_matrix_UB_13 0.0564263000
_diffrn_orient_matrix_UB_21 -0.0830539000
_diffrn_orient_matrix_UB_22 -0.0489492000
_diffrn_orient_matrix_UB_23 0.0188420000
_diffrn_orient_matrix_UB_31 0.1620916000
_diffrn_orient_matrix_UB_32 -0.0239399000
_diffrn_orient_matrix_UB_33 0.0203966000
_diffrn_radiation_monochromator mirror
_diffrn_radiation_probe x-ray
_diffrn_radiation_type CuK\a
_diffrn_radiation_wavelength 1.54184
_diffrn_reflns_av_R_equivalents 0.0418
_diffrn_reflns_av_unetI/netI 0.0394
_diffrn_reflns_Laue_measured_fraction_full 0.998
_diffrn_reflns_Laue_measured_fraction_max 0.991
_diffrn_reflns_limit_h_max 10
_diffrn_reflns_limit_h_min -9
_diffrn_reflns_limit_k_max 30
_diffrn_reflns_limit_k_min -31
_diffrn_reflns_limit_l_max 30
_diffrn_reflns_limit_l_min -30
_diffrn_reflns_number 36746
_diffrn_reflns_point_group_measured_fraction_full 0.998
_diffrn_reflns_point_group_measured_fraction_max 0.991
_diffrn_reflns_theta_full 67.684
_diffrn_reflns_theta_max 73.834
_diffrn_reflns_theta_min 3.885
_diffrn_source 'micro-focus sealed X-ray tube'
_diffrn_source_type 'SuperNova (Cu) X-ray Source'
_exptl_absorpt_coefficient_mu 4.575
_exptl_absorpt_correction_T_max 0.583
_exptl_absorpt_correction_T_min 0.278
_exptl_absorpt_correction_type gaussian
_exptl_absorpt_process_details
;
CrysAlisPro 1.171.39.46 (Rigaku Oxford Diffraction, 2018)
Numerical absorption correction based on gaussian integration over
			a multifaceted crystal model
Empirical absorption correction using spherical harmonics,
 implemented in SCALE3 ABSPACK scaling algorithm.
;
_exptl_crystal_colour colourless
_exptl_crystal_colour_primary colourless
_exptl_crystal_density_diffrn 1.646
_exptl_crystal_description needle
_exptl_crystal_F_000 2664
_exptl_crystal_recrystallization_method 'Slow evaporation of MeOH/EtOH of the receptor with 1.5 equivalents of TBA.Cl.'
_exptl_crystal_size_max 0.5
_exptl_crystal_size_mid 0.1
_exptl_crystal_size_min 0.08
_refine_diff_density_max 1.674
_refine_diff_density_min -1.059
_refine_diff_density_rms 0.119
_refine_ls_extinction_method none
_refine_ls_goodness_of_fit_ref 1.053
_refine_ls_hydrogen_treatment constr
_refine_ls_matrix_type full
_refine_ls_number_parameters 717
_refine_ls_number_reflns 10758
_refine_ls_number_restraints 96
_refine_ls_restrained_S_all 1.061
_refine_ls_R_factor_all 0.1054
_refine_ls_R_factor_gt 0.0971
_refine_ls_shift/su_max 0.001
_refine_ls_shift/su_mean 0.000
_refine_ls_structure_factor_coef Fsqd
_refine_ls_weighting_details 'w=1/[\s^2^(Fo^2^)+(0.1514P)^2^+15.5694P] where P=(Fo^2^+2Fc^2^)/3'
_refine_ls_weighting_scheme calc
_refine_ls_wR_factor_gt 0.2696
_refine_ls_wR_factor_ref 0.2784
_reflns_Friedel_coverage 0.000
_reflns_number_gt 9262
_reflns_number_total 10758
_reflns_threshold_expression 'I > 2\s(I)'
_cod_data_source_file d0ce00241k2.cif
_cod_data_source_block emf2-34b
_cod_database_code 7240168
_shelx_shelxl_version_number 2018/3
_chemical_oxdiff_formula 'C20 H20 N3 Br3 O3 Cl2'
_shelx_space_group_comment
;
The symmetry employed for this shelxl refinement is uniquely defined
by the following loop, which should always be used as a source of
symmetry information in preference to the above space-group names.
They are only intended as comments.
;
_reflns_odcompleteness_completeness 98.10
_reflns_odcompleteness_iscentric 1
_reflns_odcompleteness_theta 74.33
_olex2_refinement_description
;
1. Fixed Uiso
 At 1.2 times of:
  All C(H) groups, All C(H,H) groups
 At 1.5 times of:
  All C(H,H,H) groups
2. Restrained distances
 C36-C37
 1.53 with sigma of 0.02
 C37-C38
 1.53 with sigma of 0.02
 C38-C39
 1.53 with sigma of 0.02
 C39-C40
 1.53 with sigma of 0.02
 C40-C41
 1.53 with sigma of 0.02
 C36-C38
 2.55 with sigma of 0.02
 C37-C39
 2.55 with sigma of 0.02
 C38-C40
 2.55 with sigma of 0.02
 C39-C41
 2.55 with sigma of 0.02
 C23-C24
 1.53 with sigma of 0.01
 C24-C25
 1.53 with sigma of 0.01
 C25-C26
 1.53 with sigma of 0.01
 C26-C27
 1.53 with sigma of 0.01
 C27-C28
 1.53 with sigma of 0.01
 C23-C25
 2.55 with sigma of 0.02
 C24-C26
 2.55 with sigma of 0.02
 C25-C27
 2.55 with sigma of 0.02
 C26-C28
 2.55 with sigma of 0.02
3. Rigid bond restraints
 C36, C37, C38, C39, C40, C41
 with sigma for 1-2 distances of 0.001 and sigma for 1-3 distances of 0.001
 C23, C24, C25, C26, C27, C28
 with sigma for 1-2 distances of 0.001 and sigma for 1-3 distances of 0.001
4. Uiso/Uaniso restraints and constraints
C36 \\sim C37 \\sim C38 \\sim C39 \\sim C40 \\sim C41: within 1.7A with sigma
of 0.02 and sigma for terminal atoms of 0.04
C23 \\sim C24 \\sim C25 \\sim C26 \\sim C27 \\sim C28: within 1.7A with sigma
of 0.02 and sigma for terminal atoms of 0.04
5. Others
 Sof(Br3)=Sof(H18)=1-FVAR(1)
 Sof(Br4)=Sof(H20)=FVAR(1)
 Sof(F1)=Sof(F2)=Sof(F3)=Sof(F4)=Sof(F5)=Sof(F7)=1-FVAR(2)
 Sof(F1A)=Sof(F5A)=Sof(F2A)=Sof(F4A)=Sof(F6A)=Sof(F3A)=FVAR(2)
6.a Secondary CH2 refined with riding coordinates:
 C36(H36A,H36B), C40(H40A,H40B), C39(H39A,H39B), C38(H38A,H38B), C37(H37A,
 H37B), C6(H6A,H6B), C13(H13A,H13B), C12(H12A,H12B), C11(H11A,H11B), C10(H10A,
 H10B), C9(H9A,H9B), C16(H16A,H16B), C27(H27A,H27B), C26(H26A,H26B), C25(H25A,
 H25B), C24(H24A,H24B), C23(H23A,H23B), C29(H29A,H29B)
6.b Aromatic/amide H refined with riding coordinates:
 C5(H5), C4(H4), C3(H3), C1(H1), C21(H21), C20(H20), C19(H19), C18(H18),
 C17(H17), C30(H30), C32(H32), C33(H33), C34(H34)
6.c Idealised Me refined as rotating group:
 C41(H41A,H41B,H41C), C14(H14A,H14B,H14C), C28(H28A,H28B,H28C)
;
_olex2_date_sample_data_collection 2018-09-04
_olex2_submission_original_sample_id EMF-2-34B
_olex2_submission_special_instructions 'No special instructions were received'
_oxdiff_exptl_absorpt_empirical_details
;
Empirical correction (ABSPACK) includes:
- Absorption correction using spherical harmonics
- Frame scaling
- Detector area scaling
;
_oxdiff_exptl_absorpt_empirical_full_max 2.298
_oxdiff_exptl_absorpt_empirical_full_min 0.530

loop_
_space_group_symop_operation_xyz
'x, y, z'
'-x+1/2, y+1/2, -z+1/2'
'-x, -y, -z'
'x-1/2, -y-1/2, z-1/2'

loop_
_atom_site_label
_atom_site_type_symbol
_atom_site_fract_x
_atom_site_fract_y
_atom_site_fract_z
_atom_site_U_iso_or_equiv
_atom_site_adp_type
_atom_site_occupancy
_atom_site_site_symmetry_order
_atom_site_calc_flag
_atom_site_refinement_flags_posn
_atom_site_refinement_flags_adp
_atom_site_refinement_flags_occupancy
_atom_site_disorder_assembly
_atom_site_disorder_group
Br1 Br 0.22184(15) 0.04396(4) 0.63928(5) 0.1087(5) Uani 1 1 d . . . . .
Br0A Br 0.29562(9) 0.39185(3) 0.39217(3) 0.0592(2) Uani 1 1 d . . . . .
Br4 Br 0.16801(19) 0.37508(6) 0.87181(7) 0.1188(7) Uani 0.862(3) 1 d . . P A 2
Br3 Br 0.1491(9) 0.4935(4) 0.6881(3) 0.101(3) Uani 0.138(3) 1 d . . P A 1
C41 C 0.847(2) -0.0270(6) 0.5818(8) 0.193(7) Uani 1 1 d D U . . .
H41A H 0.938888 -0.026948 0.562668 0.290 Uiso 1 1 calc GR . . . .
H41B H 0.822194 -0.062049 0.591264 0.290 Uiso 1 1 calc GR . . . .
H41C H 0.867070 -0.006506 0.614407 0.290 Uiso 1 1 calc GR . . . .
C36 C 0.7542(8) 0.1794(3) 0.5954(3) 0.0641(16) Uani 1 1 d D U . . .
H36A H 0.823962 0.162760 0.624102 0.077 Uiso 1 1 calc R . . . .
H36B H 0.804810 0.211125 0.584887 0.077 Uiso 1 1 calc R . . . .
C40 C 0.710(3) -0.0043(6) 0.5461(10) 0.234(8) Uani 1 1 d D U . . .
H40A H 0.684264 -0.028453 0.516140 0.280 Uiso 1 1 calc R . . . .
H40B H 0.620638 -0.004026 0.567106 0.280 Uiso 1 1 calc R . . . .
C39 C 0.720(3) 0.0481(5) 0.5218(7) 0.215(6) Uani 1 1 d D U . . .
H39A H 0.653517 0.049155 0.487058 0.257 Uiso 1 1 calc R . . . .
H39B H 0.827843 0.054897 0.515089 0.257 Uiso 1 1 calc R . . . .
C38 C 0.664(2) 0.0916(4) 0.5604(7) 0.163(5) Uani 1 1 d D U . . .
H38A H 0.549555 0.092632 0.556764 0.195 Uiso 1 1 calc R . . . .
H38B H 0.701397 0.083047 0.598047 0.195 Uiso 1 1 calc R . . . .
C37 C 0.7260(12) 0.1436(3) 0.5471(4) 0.089(2) Uani 1 1 d D U . . .
H37A H 0.651055 0.159917 0.519578 0.107 Uiso 1 1 calc R . . . .
H37B H 0.824639 0.139063 0.531457 0.107 Uiso 1 1 calc R . . . .
C35 C 0.6070(5) 0.2373(2) 0.6461(2) 0.0385(10) Uani 1 1 d . . . . .
C7 C 0.6170(6) 0.2336(2) 0.7024(2) 0.0387(10) Uani 1 1 d . . . . .
C6 C 0.6267(6) 0.1811(2) 0.7297(2) 0.0453(12) Uani 1 1 d . . . . .
H6A H 0.674586 0.184784 0.767085 0.054 Uiso 1 1 calc R . . . .
H6B H 0.693705 0.158356 0.710862 0.054 Uiso 1 1 calc R . . . .
C5 C 0.3722(9) 0.1713(3) 0.7664(3) 0.0658(17) Uani 1 1 d . . . . .
H5 H 0.405585 0.197114 0.791485 0.079 Uiso 1 1 calc R . . . .
C4 C 0.2281(11) 0.1483(4) 0.7677(5) 0.087(3) Uani 1 1 d . . . . .
H4 H 0.162590 0.158128 0.793668 0.105 Uiso 1 1 calc R . . . .
C3 C 0.1810(10) 0.1097(3) 0.7293(5) 0.084(3) Uani 1 1 d . . . . .
H3 H 0.083674 0.093307 0.729539 0.101 Uiso 1 1 calc R . . . .
C2 C 0.2783(9) 0.0963(3) 0.6915(3) 0.0658(18) Uani 1 1 d . . . . .
C1 C 0.4210(8) 0.1201(2) 0.6917(3) 0.0566(15) Uani 1 1 d . . . . .
H1 H 0.487793 0.111087 0.665933 0.068 Uiso 1 1 calc R . . . .
C14 C 0.6863(9) 0.3279(3) 1.0578(3) 0.0652(17) Uani 1 1 d . . . . .
H14A H 0.630858 0.295540 1.059828 0.098 Uiso 1 1 calc GR . . . .
H14B H 0.634522 0.354411 1.076642 0.098 Uiso 1 1 calc GR . . . .
H14C H 0.793335 0.323955 1.074392 0.098 Uiso 1 1 calc GR . . . .
C13 C 0.6865(9) 0.3435(3) 0.9982(3) 0.0611(16) Uani 1 1 d . . . . .
H13A H 0.741561 0.376347 0.996296 0.073 Uiso 1 1 calc R . . . .
H13B H 0.578201 0.348384 0.981824 0.073 Uiso 1 1 calc R . . . .
C12 C 0.7660(7) 0.3026(2) 0.9657(2) 0.0490(12) Uani 1 1 d . . . . .
H12A H 0.878589 0.302634 0.977816 0.059 Uiso 1 1 calc R . . . .
H12B H 0.725121 0.268576 0.973917 0.059 Uiso 1 1 calc R . . . .
C11 C 0.7422(8) 0.3105(2) 0.9041(2) 0.0509(13) Uani 1 1 d . . . . .
H11A H 0.630314 0.315036 0.892331 0.061 Uiso 1 1 calc R . . . .
H11B H 0.796387 0.342047 0.895151 0.061 Uiso 1 1 calc R . . . .
C10 C 0.8038(7) 0.2654(2) 0.8738(2) 0.0483(12) Uani 1 1 d . . . . .
H10A H 0.912345 0.258588 0.888807 0.058 Uiso 1 1 calc R . . . .
H10B H 0.742068 0.234686 0.880247 0.058 Uiso 1 1 calc R . . . .
C9 C 0.7991(6) 0.2732(2) 0.8133(2) 0.0458(12) Uani 1 1 d . . . . .
H9A H 0.854277 0.304956 0.805906 0.055 Uiso 1 1 calc R . . . .
H9B H 0.851074 0.244296 0.797298 0.055 Uiso 1 1 calc R . . . .
C8 C 0.6200(5) 0.2793(2) 0.7334(2) 0.0373(10) Uani 1 1 d . . . . .
C15 C 0.6119(5) 0.32789(19) 0.7079(2) 0.0377(10) Uani 1 1 d . . . . .
C16 C 0.6160(6) 0.3767(2) 0.7416(2) 0.0428(11) Uani 1 1 d . . . . .
H16A H 0.679726 0.370635 0.776256 0.051 Uiso 1 1 calc R . . . .
H16B H 0.665893 0.404260 0.722861 0.051 Uiso 1 1 calc R . . . .
C21 C 0.3745(8) 0.4276(3) 0.7183(3) 0.0578(15) Uani 1 1 d . . . . .
H21 H 0.418931 0.439115 0.687755 0.069 Uiso 1 1 calc R . . . .
C20 C 0.2305(9) 0.4454(3) 0.7277(4) 0.073(2) Uani 1 1 d . . . . .
H20 H 0.176677 0.468605 0.703221 0.088 Uiso 0.862(3) 1 calc R . P A 2
C19 C 0.1622(9) 0.4294(3) 0.7732(4) 0.078(2) Uani 1 1 d . . . . .
H19 H 0.062891 0.441046 0.780101 0.093 Uiso 1 1 calc R . . . .
C18 C 0.2475(10) 0.3959(3) 0.8072(4) 0.074(2) Uani 1 1 d . . . . .
H18 H 0.207151 0.385160 0.838834 0.089 Uiso 0.138(3) 1 calc R . P A 1
C17 C 0.3930(8) 0.3772(3) 0.7963(3) 0.0587(15) Uani 1 1 d . . . . .
H17 H 0.447685 0.353199 0.819486 0.070 Uiso 1 1 calc R . . . .
C28 C 0.766(2) 0.4544(7) 0.4019(6) 0.163(6) Uani 1 1 d D U . . .
H28A H 0.719256 0.456632 0.364683 0.244 Uiso 1 1 calc GR . . . .
H28B H 0.761112 0.419104 0.414367 0.244 Uiso 1 1 calc GR . . . .
H28C H 0.874392 0.465414 0.404491 0.244 Uiso 1 1 calc GR . . . .
C27 C 0.6768(14) 0.4890(5) 0.4368(3) 0.112(3) Uani 1 1 d D U . . .
H27A H 0.569200 0.476166 0.435474 0.134 Uiso 1 1 calc R . . . .
H27B H 0.671821 0.523651 0.421127 0.134 Uiso 1 1 calc R . . . .
C26 C 0.7465(13) 0.4931(3) 0.4966(3) 0.091(2) Uani 1 1 d D U . . .
H26A H 0.699716 0.522388 0.513739 0.109 Uiso 1 1 calc R . . . .
H26B H 0.859877 0.498690 0.499006 0.109 Uiso 1 1 calc R . . . .
C25 C 0.7116(13) 0.4420(3) 0.5264(3) 0.093(2) Uani 1 1 d D U . . .
H25A H 0.599154 0.434590 0.520073 0.112 Uiso 1 1 calc R . . . .
H25B H 0.767576 0.413501 0.511404 0.112 Uiso 1 1 calc R . . . .
C24 C 0.7610(14) 0.4458(3) 0.5863(3) 0.094(3) Uani 1 1 d D U . . .
H24A H 0.692627 0.470753 0.601530 0.113 Uiso 1 1 calc R . . . .
H24B H 0.867821 0.459598 0.591752 0.113 Uiso 1 1 calc R . . . .
C23 C 0.7576(10) 0.3959(2) 0.6180(3) 0.0664(17) Uani 1 1 d D U . . .
H23A H 0.809889 0.369052 0.599067 0.080 Uiso 1 1 calc R . . . .
H23B H 0.817873 0.400815 0.653467 0.080 Uiso 1 1 calc R . . . .
C22 C 0.6031(6) 0.3302(2) 0.6518(2) 0.0399(10) Uani 1 1 d . . . . .
C5AA C 0.5966(6) 0.2851(2) 0.6193(2) 0.0383(10) Uani 1 1 d . . . . .
C29 C 0.5805(6) 0.2882(2) 0.5587(2) 0.0445(11) Uani 1 1 d . . . . .
H29A H 0.583104 0.253248 0.543937 0.053 Uiso 1 1 calc R . . . .
H29B H 0.670115 0.307120 0.547617 0.053 Uiso 1 1 calc R . . . .
C30 C 0.4303(6) 0.3375(2) 0.4857(2) 0.0413(11) Uani 1 1 d . . . . .
H30 H 0.521424 0.337480 0.468150 0.050 Uiso 1 1 calc R . . . .
C31 C 0.2947(7) 0.3606(2) 0.4622(2) 0.0446(11) Uani 1 1 d . . . . .
C32 C 0.1583(7) 0.3613(3) 0.4877(3) 0.0526(13) Uani 1 1 d . . . . .
H32 H 0.066807 0.377491 0.471699 0.063 Uiso 1 1 calc R . . . .
C33 C 0.1630(7) 0.3370(3) 0.5376(3) 0.0542(14) Uani 1 1 d . . . . .
H33 H 0.073565 0.336411 0.556071 0.065 Uiso 1 1 calc R . . . .
C34 C 0.3015(6) 0.3136(2) 0.5602(2) 0.0447(11) Uani 1 1 d . . . . .
H34 H 0.304552 0.296790 0.593699 0.054 Uiso 1 1 calc R . . . .
F00A F -0.0005(5) 0.23500(16) 0.70894(17) 0.0633(9) Uani 1 1 d . . . . .
F00B F -0.0174(4) 0.32299(16) 0.71544(16) 0.0610(9) Uani 1 1 d . . . . .
F00D F 0.2062(5) 0.28114(19) 0.75031(15) 0.0697(11) Uani 1 1 d . . . . .
F00G F 0.6765(5) 0.2482(2) 0.44717(18) 0.0753(12) Uani 1 1 d . . . . .
F1A F 0.8516(13) 0.5685(3) 0.7217(4) 0.061(2) Uani 0.639(10) 1 d . . P B 1
F00L F 0.8053(6) 0.3252(2) 0.4685(2) 0.0882(14) Uani 1 1 d . . . . .
F5A F 0.6949(9) 0.5739(3) 0.7880(4) 0.065(2) Uani 0.639(10) 1 d . . P B 1
F00Z F 0.6637(7) 0.3159(3) 0.3888(3) 0.127(3) Uani 1 1 d . . . . .
F1 F 0.5690(17) 0.5089(5) 0.7667(6) 0.072(4) Uani 0.361(10) 1 d . . P B 2
F01B F 0.9455(7) 0.2547(4) 0.4542(4) 0.141(3) Uani 1 1 d . . . . .
F2A F 0.6046(9) 0.5364(4) 0.7072(4) 0.091(3) Uani 0.639(10) 1 d . . P B 1
F2 F 0.645(2) 0.5804(5) 0.7228(6) 0.094(5) Uani 0.361(10) 1 d . . P B 2
F3 F 0.687(2) 0.4988(6) 0.6897(6) 0.087(5) Uani 0.361(10) 1 d . . P B 2
F4 F 0.768(3) 0.5598(7) 0.8034(6) 0.089(6) Uani 0.361(10) 1 d . . P B 2
F5 F 0.8134(17) 0.4767(6) 0.7722(9) 0.102(6) Uani 0.361(10) 1 d . . P B 2
F7 F 0.893(3) 0.5490(9) 0.7248(12) 0.106(8) Uani 0.361(10) 1 d . . P B 2
F007 F -0.0006(4) 0.28489(16) 0.63359(15) 0.0577(9) Uani 1 1 d . . . . .
F008 F 0.2052(4) 0.33135(15) 0.67428(15) 0.0584(9) Uani 1 1 d . . . . .
F009 F 0.2229(4) 0.24375(16) 0.66815(15) 0.0568(8) Uani 1 1 d . . . . .
F4A F 0.6495(11) 0.4879(3) 0.7823(3) 0.072(2) Uani 0.639(10) 1 d . . P B 1
F6A F 0.8989(8) 0.5195(3) 0.7963(3) 0.0672(19) Uani 0.639(10) 1 d . . P B 1
F016 F 0.9352(7) 0.3175(4) 0.3943(2) 0.149(4) Uani 1 1 d . . . . .
F017 F 0.7978(10) 0.2476(3) 0.3696(2) 0.131(3) Uani 1 1 d . . . . .
F3A F 0.8134(11) 0.4811(3) 0.7167(4) 0.077(2) Uani 0.639(10) 1 d . . P B 1
N1 N 0.4654(6) 0.15672(18) 0.7291(2) 0.0481(10) Uani 1 1 d . . . . .
N3 N 0.4292(5) 0.31469(17) 0.53474(17) 0.0403(9) Uani 1 1 d . . . . .
N2 N 0.4537(5) 0.39404(17) 0.75213(19) 0.0434(10) Uani 1 1 d . . . . .
O3 O 0.6024(5) 0.19211(14) 0.61550(16) 0.0460(8) Uani 1 1 d . . . . .
O2 O 0.6001(5) 0.37792(15) 0.62594(17) 0.0495(9) Uani 1 1 d . . . . .
O1 O 0.6344(4) 0.27632(15) 0.78942(15) 0.0423(8) Uani 1 1 d . . . . .
P1 P 0.10259(16) 0.28299(6) 0.69226(6) 0.0453(3) Uani 1 1 d . . . . .
P3 P 0.7453(2) 0.52807(6) 0.75046(7) 0.0548(4) Uani 1 1 d . . . . .
P2 P 0.8084(2) 0.28159(12) 0.42063(8) 0.0829(7) Uani 1 1 d . . . . .

loop_
_atom_site_aniso_label
_atom_site_aniso_U_11
_atom_site_aniso_U_22
_atom_site_aniso_U_33
_atom_site_aniso_U_23
_atom_site_aniso_U_13
_atom_site_aniso_U_12
Br1 0.1262(9) 0.0628(5) 0.1234(9) 0.0131(5) -0.0443(7) -0.0418(5)
Br0A 0.0703(4) 0.0575(4) 0.0492(4) 0.0121(3) 0.0040(3) 0.0020(3)
Br4 0.1201(11) 0.1071(10) 0.1468(14) -0.0067(9) 0.0913(11) 0.0039(8)
Br3 0.082(4) 0.146(8) 0.076(4) 0.026(4) 0.010(3) 0.059(5)
C41 0.213(17) 0.123(10) 0.237(19) -0.086(9) -0.002(13) -0.031(10)
C36 0.053(3) 0.065(4) 0.074(4) -0.013(3) 0.006(3) 0.024(3)
C40 0.308(18) 0.115(6) 0.270(18) -0.042(10) -0.001(13) 0.039(11)
C39 0.310(16) 0.101(5) 0.231(14) -0.083(7) 0.024(12) -0.020(10)
C38 0.217(12) 0.096(5) 0.178(11) -0.048(6) 0.039(9) -0.042(6)
C37 0.085(5) 0.086(4) 0.099(6) -0.038(4) 0.025(4) 0.008(4)
C35 0.030(2) 0.036(2) 0.049(3) -0.006(2) 0.0043(19) 0.0022(18)
C7 0.031(2) 0.038(2) 0.047(3) 0.002(2) 0.0037(19) -0.0006(18)
C6 0.042(3) 0.039(3) 0.055(3) 0.005(2) 0.001(2) -0.002(2)
C5 0.067(4) 0.053(4) 0.079(5) 0.012(3) 0.018(3) -0.006(3)
C4 0.075(5) 0.079(6) 0.115(7) 0.026(5) 0.038(5) 0.000(4)
C3 0.060(4) 0.068(5) 0.123(8) 0.032(5) 0.004(5) -0.018(4)
C2 0.063(4) 0.047(3) 0.084(5) 0.015(3) -0.008(3) -0.014(3)
C1 0.057(3) 0.037(3) 0.073(4) 0.009(3) -0.004(3) -0.005(2)
C14 0.073(4) 0.075(4) 0.048(3) -0.001(3) 0.006(3) 0.003(4)
C13 0.077(4) 0.059(4) 0.047(3) -0.002(3) 0.005(3) 0.005(3)
C12 0.047(3) 0.055(3) 0.043(3) 0.005(2) 0.001(2) -0.004(2)
C11 0.057(3) 0.051(3) 0.045(3) 0.005(2) 0.008(2) 0.003(3)
C10 0.045(3) 0.054(3) 0.045(3) 0.006(2) 0.003(2) 0.004(2)
C9 0.035(2) 0.061(3) 0.042(3) 0.002(2) 0.005(2) 0.003(2)
C8 0.027(2) 0.042(3) 0.042(2) -0.002(2) 0.0049(17) -0.0019(18)
C15 0.032(2) 0.036(2) 0.045(3) -0.0043(19) 0.0042(18) -0.0003(18)
C16 0.041(3) 0.042(3) 0.045(3) -0.007(2) 0.006(2) -0.005(2)
C21 0.060(3) 0.051(3) 0.061(4) -0.009(3) 0.000(3) 0.010(3)
C20 0.062(4) 0.056(4) 0.097(6) -0.018(4) -0.007(4) 0.016(3)
C19 0.049(3) 0.067(5) 0.117(7) -0.029(5) 0.012(4) 0.008(3)
C18 0.063(4) 0.065(4) 0.100(6) -0.014(4) 0.030(4) 0.004(3)
C17 0.057(3) 0.060(4) 0.061(4) -0.004(3) 0.019(3) 0.002(3)
C28 0.180(14) 0.223(17) 0.093(7) -0.042(8) 0.047(9) -0.038(11)
C27 0.133(8) 0.129(8) 0.077(4) 0.016(4) 0.028(5) -0.036(6)
C26 0.131(7) 0.074(4) 0.073(3) 0.017(3) 0.031(4) 0.014(5)
C25 0.119(7) 0.073(4) 0.093(3) 0.016(3) 0.036(5) 0.007(5)
C24 0.145(7) 0.062(4) 0.085(3) 0.022(3) 0.055(5) 0.019(5)
C23 0.084(5) 0.039(3) 0.083(4) 0.000(2) 0.042(4) -0.007(3)
C22 0.035(2) 0.038(2) 0.045(3) 0.002(2) 0.0022(19) 0.0031(19)
C5AA 0.033(2) 0.040(2) 0.043(3) -0.0031(19) 0.0059(18) 0.0023(19)
C29 0.039(2) 0.051(3) 0.044(3) -0.005(2) 0.007(2) 0.006(2)
C30 0.042(3) 0.042(3) 0.040(3) -0.005(2) 0.009(2) -0.006(2)
C31 0.054(3) 0.044(3) 0.036(2) 0.003(2) 0.004(2) -0.002(2)
C32 0.042(3) 0.060(3) 0.054(3) 0.000(3) -0.001(2) 0.007(2)
C33 0.039(3) 0.071(4) 0.053(3) 0.003(3) 0.006(2) 0.006(3)
C34 0.043(3) 0.054(3) 0.038(3) 0.003(2) 0.006(2) -0.001(2)
F00A 0.056(2) 0.070(2) 0.067(2) 0.0059(18) 0.0196(17) -0.0068(18)
F00B 0.0525(19) 0.071(2) 0.063(2) 0.0014(18) 0.0221(16) 0.0077(17)
F00D 0.072(2) 0.089(3) 0.0446(19) -0.0085(18) -0.0065(17) 0.006(2)
F00G 0.069(2) 0.092(3) 0.065(2) -0.014(2) 0.009(2) 0.000(2)
F1A 0.080(6) 0.049(4) 0.056(4) 0.004(3) 0.010(3) -0.009(4)
F00L 0.067(3) 0.100(4) 0.102(4) -0.008(3) 0.034(3) -0.011(2)
F5A 0.061(4) 0.046(4) 0.088(6) -0.009(4) 0.010(4) 0.001(3)
F00Z 0.081(4) 0.175(7) 0.120(5) 0.056(5) -0.008(3) -0.020(4)
F1 0.062(7) 0.052(7) 0.104(10) -0.005(6) 0.017(7) -0.001(6)
F01B 0.073(3) 0.174(7) 0.168(7) -0.026(6) -0.024(4) 0.042(4)
F2A 0.074(5) 0.094(7) 0.097(6) 0.019(5) -0.024(4) -0.022(4)
F2 0.152(14) 0.049(7) 0.087(9) 0.025(6) 0.034(9) 0.023(8)
F3 0.100(11) 0.081(9) 0.089(9) -0.037(8) 0.046(8) -0.043(9)
F4 0.133(17) 0.078(11) 0.056(8) 0.000(7) 0.010(9) -0.048(12)
F5 0.067(8) 0.068(9) 0.167(18) 0.012(9) -0.002(9) 0.011(6)
F7 0.070(12) 0.086(15) 0.17(2) -0.046(14) 0.035(12) -0.038(11)
F007 0.0506(18) 0.071(2) 0.0498(19) 0.0011(16) -0.0030(15) -0.0060(16)
F008 0.0545(19) 0.065(2) 0.059(2) -0.0124(16) 0.0199(15) -0.0161(17)
F009 0.0470(17) 0.069(2) 0.0557(19) -0.0088(16) 0.0117(14) 0.0022(16)
F4A 0.084(5) 0.053(4) 0.084(5) -0.015(3) 0.027(4) -0.026(4)
F6A 0.063(4) 0.059(4) 0.077(4) 0.009(3) -0.002(3) 0.009(3)
F016 0.086(4) 0.288(11) 0.079(3) -0.050(5) 0.034(3) -0.089(5)
F017 0.165(6) 0.159(6) 0.075(4) -0.045(4) 0.040(4) -0.053(5)
F3A 0.093(6) 0.051(4) 0.091(6) -0.020(3) 0.031(4) -0.016(3)
N1 0.047(2) 0.041(2) 0.057(3) 0.007(2) 0.007(2) -0.0020(19)
N3 0.042(2) 0.043(2) 0.036(2) -0.0066(17) 0.0029(16) -0.0008(18)
N2 0.045(2) 0.039(2) 0.047(2) -0.0117(18) 0.0044(18) -0.0017(18)
O3 0.0466(19) 0.0374(18) 0.054(2) -0.0090(16) 0.0044(16) 0.0028(15)
O2 0.061(2) 0.0383(19) 0.048(2) 0.0011(16) -0.0021(17) 0.0102(17)
O1 0.0331(16) 0.055(2) 0.0396(18) 0.0021(15) 0.0066(13) -0.0026(15)
P1 0.0362(6) 0.0600(9) 0.0404(7) -0.0031(6) 0.0078(5) -0.0030(6)
P3 0.0618(9) 0.0344(7) 0.0690(10) -0.0009(6) 0.0102(7) -0.0061(6)
P2 0.0394(8) 0.152(2) 0.0579(10) -0.0253(12) 0.0099(7) -0.0061(10)

loop_
_atom_type_symbol
_atom_type_description
_atom_type_scat_dispersion_real
_atom_type_scat_dispersion_imag
_atom_type_scat_source
C C 0.0181 0.0091 'International Tables Vol C Tables 4.2.6.8 and 6.1.1.4'
H H 0.0000 0.0000 'International Tables Vol C Tables 4.2.6.8 and 6.1.1.4'
Br Br -0.6763 1.2805 'International Tables Vol C Tables 4.2.6.8 and 6.1.1.4'
F F 0.0727 0.0534 'International Tables Vol C Tables 4.2.6.8 and 6.1.1.4'
N N 0.0311 0.0180 'International Tables Vol C Tables 4.2.6.8 and 6.1.1.4'
O O 0.0492 0.0322 'International Tables Vol C Tables 4.2.6.8 and 6.1.1.4'
P P 0.2955 0.4335 'International Tables Vol C Tables 4.2.6.8 and 6.1.1.4'

loop_
_exptl_crystal_face_index_h
_exptl_crystal_face_index_k
_exptl_crystal_face_index_l
_exptl_crystal_face_perp_dist
5 5 -5 0.1001
0 -13 9 0.0417
0 13 -9 0.0466
0 -13 -10 0.0265
0 13 10 0.0597

loop_
_geom_angle_atom_site_label_1
_geom_angle_atom_site_label_2
_geom_angle_atom_site_label_3
_geom_angle
_geom_angle_site_symmetry_1
_geom_angle_site_symmetry_3
_geom_angle_publ_flag
H41A C41 H41B 109.5 . . ?
H41A C41 H41C 109.5 . . ?
H41B C41 H41C 109.5 . . ?
C40 C41 H41A 109.5 . . ?
C40 C41 H41B 109.5 . . ?
C40 C41 H41C 109.5 . . ?
H36A C36 H36B 108.2 . . ?
C37 C36 H36A 109.7 . . ?
C37 C36 H36B 109.7 . . ?
O3 C36 H36A 109.7 . . ?
O3 C36 H36B 109.7 . . ?
O3 C36 C37 109.7(6) . . ?
C41 C40 H40A 107.0 . . ?
C41 C40 H40B 107.0 . . ?
H40A C40 H40B 106.8 . . ?
C39 C40 C41 121.3(18) . . ?
C39 C40 H40A 107.0 . . ?
C39 C40 H40B 107.0 . . ?
C40 C39 H39A 109.3 . . ?
C40 C39 H39B 109.3 . . ?
C40 C39 C38 111.5(14) . . ?
H39A C39 H39B 108.0 . . ?
C38 C39 H39A 109.3 . . ?
C38 C39 H39B 109.3 . . ?
C39 C38 H38A 109.3 . . ?
C39 C38 H38B 109.3 . . ?
H38A C38 H38B 108.0 . . ?
C37 C38 C39 111.5(12) . . ?
C37 C38 H38A 109.3 . . ?
C37 C38 H38B 109.3 . . ?
C36 C37 H37A 108.8 . . ?
C36 C37 H37B 108.8 . . ?
C38 C37 C36 113.7(9) . . ?
C38 C37 H37A 108.8 . . ?
C38 C37 H37B 108.8 . . ?
H37A C37 H37B 107.7 . . ?
C7 C35 C5AA 121.9(5) . . ?
O3 C35 C7 119.0(5) . . ?
O3 C35 C5AA 119.1(5) . . ?
C35 C7 C6 120.1(5) . . ?
C35 C7 C8 119.1(5) . . ?
C8 C7 C6 120.8(5) . . ?
C7 C6 H6A 109.3 . . ?
C7 C6 H6B 109.3 . . ?
C7 C6 N1 111.4(4) . . ?
H6A C6 H6B 108.0 . . ?
N1 C6 H6A 109.3 . . ?
N1 C6 H6B 109.3 . . ?
C4 C5 H5 119.9 . . ?
N1 C5 H5 119.9 . . ?
N1 C5 C4 120.2(8) . . ?
C5 C4 H4 120.7 . . ?
C5 C4 C3 118.5(9) . . ?
C3 C4 H4 120.7 . . ?
C4 C3 H3 120.1 . . ?
C2 C3 C4 119.7(7) . . ?
C2 C3 H3 120.1 . . ?
C3 C2 Br1 121.5(6) . . ?
C1 C2 Br1 118.8(7) . . ?
C1 C2 C3 119.8(8) . . ?
C2 C1 H1 120.0 . . ?
N1 C1 C2 120.0(7) . . ?
N1 C1 H1 120.0 . . ?
H14A C14 H14B 109.5 . . ?
H14A C14 H14C 109.5 . . ?
H14B C14 H14C 109.5 . . ?
C13 C14 H14A 109.5 . . ?
C13 C14 H14B 109.5 . . ?
C13 C14 H14C 109.5 . . ?
C14 C13 H13A 109.2 . . ?
C14 C13 H13B 109.2 . . ?
C14 C13 C12 112.1(6) . . ?
H13A C13 H13B 107.9 . . ?
C12 C13 H13A 109.2 . . ?
C12 C13 H13B 109.2 . . ?
C13 C12 H12A 108.6 . . ?
C13 C12 H12B 108.6 . . ?
H12A C12 H12B 107.6 . . ?
C11 C12 C13 114.6(5) . . ?
C11 C12 H12A 108.6 . . ?
C11 C12 H12B 108.6 . . ?
C12 C11 H11A 109.2 . . ?
C12 C11 H11B 109.2 . . ?
H11A C11 H11B 107.9 . . ?
C10 C11 C12 112.2(5) . . ?
C10 C11 H11A 109.2 . . ?
C10 C11 H11B 109.2 . . ?
C11 C10 H10A 108.6 . . ?
C11 C10 H10B 108.6 . . ?
H10A C10 H10B 107.5 . . ?
C9 C10 C11 114.8(5) . . ?
C9 C10 H10A 108.6 . . ?
C9 C10 H10B 108.6 . . ?
C10 C9 H9A 109.9 . . ?
C10 C9 H9B 109.9 . . ?
H9A C9 H9B 108.3 . . ?
O1 C9 C10 108.8(4) . . ?
O1 C9 H9A 109.9 . . ?
O1 C9 H9B 109.9 . . ?
C15 C8 C7 120.5(5) . . ?
O1 C8 C7 119.7(5) . . ?
O1 C8 C15 119.8(5) . . ?
C8 C15 C16 120.0(5) . . ?
C22 C15 C8 119.0(5) . . ?
C22 C15 C16 121.0(5) . . ?
C15 C16 H16A 109.1 . . ?
C15 C16 H16B 109.1 . . ?
H16A C16 H16B 107.9 . . ?
N2 C16 C15 112.3(4) . . ?
N2 C16 H16A 109.1 . . ?
N2 C16 H16B 109.1 . . ?
C20 C21 H21 119.4 . . ?
N2 C21 H21 119.4 . . ?
N2 C21 C20 121.1(8) . . ?
C21 C20 Br3 118.2(8) . . ?
C21 C20 H20 119.7 . . ?
C21 C20 C19 120.7(8) . . ?
C19 C20 Br3 120.5(7) . . ?
C19 C20 H20 119.7 . . ?
C20 C19 H19 121.8 . . ?
C18 C19 C20 116.5(7) . . ?
C18 C19 H19 121.8 . . ?
C19 C18 Br4 119.1(6) . . ?
C19 C18 H18 119.0 . . ?
C19 C18 C17 121.9(8) . . ?
C17 C18 Br4 119.0(7) . . ?
C17 C18 H18 119.0 . . ?
C18 C17 H17 120.4 . . ?
N2 C17 C18 119.2(7) . . ?
N2 C17 H17 120.4 . . ?
H28A C28 H28B 109.5 . . ?
H28A C28 H28C 109.5 . . ?
H28B C28 H28C 109.5 . . ?
C27 C28 H28A 109.5 . . ?
C27 C28 H28B 109.5 . . ?
C27 C28 H28C 109.5 . . ?
C28 C27 H27A 108.4 . . ?
C28 C27 H27B 108.4 . . ?
C28 C27 C26 115.4(9) . . ?
H27A C27 H27B 107.5 . . ?
C26 C27 H27A 108.4 . . ?
C26 C27 H27B 108.4 . . ?
C27 C26 H26A 109.9 . . ?
C27 C26 H26B 109.9 . . ?
C27 C26 C25 108.9(7) . . ?
H26A C26 H26B 108.3 . . ?
C25 C26 H26A 109.9 . . ?
C25 C26 H26B 109.9 . . ?
C26 C25 H25A 109.3 . . ?
C26 C25 H25B 109.3 . . ?
H25A C25 H25B 108.0 . . ?
C24 C25 C26 111.5(7) . . ?
C24 C25 H25A 109.3 . . ?
C24 C25 H25B 109.3 . . ?
C25 C24 H24A 108.3 . . ?
C25 C24 H24B 108.3 . . ?
C25 C24 C23 116.1(7) . . ?
H24A C24 H24B 107.4 . . ?
C23 C24 H24A 108.3 . . ?
C23 C24 H24B 108.3 . . ?
C24 C23 H23A 108.6 . . ?
C24 C23 H23B 108.6 . . ?
H23A C23 H23B 107.6 . . ?
O2 C23 C24 114.6(7) . . ?
O2 C23 H23A 108.6 . . ?
O2 C23 H23B 108.6 . . ?
C15 C22 C5AA 122.1(5) . . ?
C15 C22 O2 119.8(5) . . ?
O2 C22 C5AA 118.1(5) . . ?
C35 C5AA C22 117.5(5) . . ?
C35 C5AA C29 121.0(5) . . ?
C22 C5AA C29 121.5(5) . . ?
C5AA C29 H29A 109.0 . . ?
C5AA C29 H29B 109.0 . . ?
C5AA C29 N3 113.1(4) . . ?
H29A C29 H29B 107.8 . . ?
N3 C29 H29A 109.0 . . ?
N3 C29 H29B 109.0 . . ?
C31 C30 H30 120.7 . . ?
N3 C30 H30 120.7 . . ?
N3 C30 C31 118.5(5) . . ?
C30 C31 Br0A 118.4(4) . . ?
C30 C31 C32 121.7(5) . . ?
C32 C31 Br0A 119.9(4) . . ?
C31 C32 H32 121.2 . . ?
C33 C32 C31 117.5(5) . . ?
C33 C32 H32 121.2 . . ?
C32 C33 H33 120.3 . . ?
C32 C33 C34 119.5(6) . . ?
C34 C33 H33 120.3 . . ?
C33 C34 H34 119.6 . . ?
N3 C34 C33 120.7(5) . . ?
N3 C34 H34 119.6 . . ?
C5 N1 C6 119.4(6) . . ?
C5 N1 C1 121.8(6) . . ?
C1 N1 C6 118.7(5) . . ?
C30 N3 C29 116.9(4) . . ?
C34 N3 C29 121.0(5) . . ?
C34 N3 C30 122.0(5) . . ?
C21 N2 C16 119.6(5) . . ?
C21 N2 C17 120.5(6) . . ?
C17 N2 C16 119.8(5) . . ?
C35 O3 C36 113.5(4) . . ?
C22 O2 C23 112.1(4) . . ?
C8 O1 C9 112.3(4) . . ?
F00A P1 F00B 90.7(2) . . ?
F00A P1 F007 89.8(2) . . ?
F00A P1 F008 178.9(2) . . ?
F00A P1 F009 90.2(2) . . ?
F00B P1 F007 89.9(2) . . ?
F00B P1 F008 89.5(2) . . ?
F00D P1 F00A 90.5(2) . . ?
F00D P1 F00B 90.4(2) . . ?
F00D P1 F007 179.6(3) . . ?
F00D P1 F008 90.5(2) . . ?
F00D P1 F009 90.2(2) . . ?
F007 P1 F008 89.2(2) . . ?
F009 P1 F00B 178.9(2) . . ?
F009 P1 F007 89.5(2) . . ?
F009 P1 F008 89.6(2) . . ?
F1A P3 F6A 87.0(4) . . ?
F1A P3 F3A 90.1(4) . . ?
F5A P3 F1A 89.0(5) . . ?
F5A P3 F6A 86.8(4) . . ?
F5A P3 F3A 173.9(5) . . ?
F1 P3 F2 84.7(8) . . ?
F1 P3 F3 84.4(7) . . ?
F2A P3 F1A 92.1(5) . . ?
F2A P3 F5A 93.6(5) . . ?
F2A P3 F4A 91.8(5) . . ?
F2A P3 F6A 179.0(5) . . ?
F2A P3 F3A 92.5(5) . . ?
F2 P3 F3 85.0(9) . . ?
F4 P3 F1 89.1(9) . . ?
F4 P3 F2 86.0(10) . . ?
F4 P3 F3 169.3(12) . . ?
F4 P3 F7 97.6(11) . . ?
F5 P3 F1 88.6(8) . . ?
F5 P3 F2 171.6(9) . . ?
F5 P3 F3 89.3(10) . . ?
F5 P3 F4 98.9(12) . . ?
F5 P3 F7 98.6(12) . . ?
F7 P3 F1 169.3(12) . . ?
F7 P3 F2 87.4(12) . . ?
F7 P3 F3 87.8(10) . . ?
F4A P3 F1A 176.1(5) . . ?
F4A P3 F5A 90.3(5) . . ?
F4A P3 F6A 89.1(5) . . ?
F4A P3 F3A 90.2(4) . . ?
F3A P3 F6A 87.1(4) . . ?
F00G P2 F00L 90.1(2) . . ?
F00G P2 F00Z 87.8(3) . . ?
F00G P2 F016 177.2(4) . . ?
F00L P2 F00Z 84.5(4) . . ?
F01B P2 F00G 93.6(4) . . ?
F01B P2 F00L 89.6(4) . . ?
F01B P2 F00Z 173.9(5) . . ?
F01B P2 F016 88.4(5) . . ?
F01B P2 F017 99.1(5) . . ?
F016 P2 F00L 88.0(3) . . ?
F016 P2 F00Z 90.0(4) . . ?
F017 P2 F00G 93.1(3) . . ?
F017 P2 F00L 170.5(5) . . ?
F017 P2 F00Z 86.7(5) . . ?
F017 P2 F016 88.5(4) . . ?

loop_
_geom_bond_atom_site_label_1
_geom_bond_atom_site_label_2
_geom_bond_distance
_geom_bond_site_symmetry_2
_geom_bond_publ_flag
Br1 C2 1.885(8) . ?
Br0A C31 1.906(5) . ?
Br4 C18 1.879(9) . ?
Br3 C20 1.673(11) . ?
C41 H41A 0.9600 . ?
C41 H41B 0.9600 . ?
C41 H41C 0.9600 . ?
C41 C40 1.493(17) . ?
C36 H36A 0.9700 . ?
C36 H36B 0.9700 . ?
C36 C37 1.502(9) . ?
C36 O3 1.472(7) . ?
C40 H40A 0.9700 . ?
C40 H40B 0.9700 . ?
C40 C39 1.478(16) . ?
C39 H39A 0.9700 . ?
C39 H39B 0.9700 . ?
C39 C38 1.575(14) . ?
C38 H38A 0.9700 . ?
C38 H38B 0.9700 . ?
C38 C37 1.488(13) . ?
C37 H37A 0.9700 . ?
C37 H37B 0.9700 . ?
C35 C7 1.386(8) . ?
C35 C5AA 1.393(7) . ?
C35 O3 1.382(6) . ?
C7 C6 1.506(7) . ?
C7 C8 1.399(7) . ?
C6 H6A 0.9700 . ?
C6 H6B 0.9700 . ?
C6 N1 1.506(7) . ?
C5 H5 0.9300 . ?
C5 C4 1.364(11) . ?
C5 N1 1.334(9) . ?
C4 H4 0.9300 . ?
C4 C3 1.399(15) . ?
C3 H3 0.9300 . ?
C3 C2 1.360(13) . ?
C2 C1 1.359(10) . ?
C1 H1 0.9300 . ?
C1 N1 1.341(9) . ?
C14 H14A 0.9600 . ?
C14 H14B 0.9600 . ?
C14 H14C 0.9600 . ?
C14 C13 1.524(9) . ?
C13 H13A 0.9700 . ?
C13 H13B 0.9700 . ?
C13 C12 1.525(9) . ?
C12 H12A 0.9700 . ?
C12 H12B 0.9700 . ?
C12 C11 1.523(8) . ?
C11 H11A 0.9700 . ?
C11 H11B 0.9700 . ?
C11 C10 1.507(8) . ?
C10 H10A 0.9700 . ?
C10 H10B 0.9700 . ?
C10 C9 1.502(8) . ?
C9 H9A 0.9700 . ?
C9 H9B 0.9700 . ?
C9 O1 1.457(6) . ?
C8 C15 1.396(7) . ?
C8 O1 1.375(6) . ?
C15 C16 1.504(7) . ?
C15 C22 1.379(8) . ?
C16 H16A 0.9700 . ?
C16 H16B 0.9700 . ?
C16 N2 1.501(7) . ?
C21 H21 0.9300 . ?
C21 C20 1.352(10) . ?
C21 N2 1.328(8) . ?
C20 H20 0.9300 . ?
C20 C19 1.387(13) . ?
C19 H19 0.9300 . ?
C19 C18 1.351(13) . ?
C18 H18 0.9300 . ?
C18 C17 1.383(10) . ?
C17 H17 0.9300 . ?
C17 N2 1.330(9) . ?
C28 H28A 0.9600 . ?
C28 H28B 0.9600 . ?
C28 H28C 0.9600 . ?
C28 C27 1.501(9) . ?
C27 H27A 0.9700 . ?
C27 H27B 0.9700 . ?
C27 C26 1.529(8) . ?
C26 H26A 0.9700 . ?
C26 H26B 0.9700 . ?
C26 C25 1.548(8) . ?
C25 H25A 0.9700 . ?
C25 H25B 0.9700 . ?
C25 C24 1.493(8) . ?
C24 H24A 0.9700 . ?
C24 H24B 0.9700 . ?
C24 C23 1.503(7) . ?
C23 H23A 0.9700 . ?
C23 H23B 0.9700 . ?
C23 O2 1.452(9) . ?
C22 C5AA 1.404(7) . ?
C22 O2 1.381(6) . ?
C5AA C29 1.488(7) . ?
C29 H29A 0.9700 . ?
C29 H29B 0.9700 . ?
C29 N3 1.514(7) . ?
C30 H30 0.9300 . ?
C30 C31 1.366(8) . ?
C30 N3 1.345(7) . ?
C31 C32 1.382(8) . ?
C32 H32 0.9300 . ?
C32 C33 1.377(9) . ?
C33 H33 0.9300 . ?
C33 C34 1.382(8) . ?
C34 H34 0.9300 . ?
C34 N3 1.316(7) . ?
F00A P1 1.594(4) . ?
F00B P1 1.600(4) . ?
F00D P1 1.593(4) . ?
F00G P2 1.610(5) . ?
F1A P3 1.597(10) . ?
F00L P2 1.630(6) . ?
F5A P3 1.588(8) . ?
F00Z P2 1.638(7) . ?
F1 P3 1.670(13) . ?
F01B P2 1.518(7) . ?
F2A P3 1.523(7) . ?
F2 P3 1.691(13) . ?
F3 P3 1.699(13) . ?
F4 P3 1.534(16) . ?
F5 P3 1.515(14) . ?
F7 P3 1.57(2) . ?
F007 P1 1.605(4) . ?
F008 P1 1.610(4) . ?
F009 P1 1.599(4) . ?
F4A P3 1.579(7) . ?
F6A P3 1.642(6) . ?
F016 P2 1.612(7) . ?
F017 P2 1.525(6) . ?
F3A P3 1.612(7) . ?

loop_
_exptl_oxdiff_crystal_face_indexfrac_h
_exptl_oxdiff_crystal_face_indexfrac_k
_exptl_oxdiff_crystal_face_indexfrac_l
_exptl_oxdiff_crystal_face_x
_exptl_oxdiff_crystal_face_y
_exptl_oxdiff_crystal_face_z
5.1162 5.2668 -4.9772 -0.1871 -0.7765 0.6017
0.1516 -13.3972 9.4147 0.1947 0.8206 0.5373
-0.2732 13.3804 -9.3729 -0.1919 -0.8089 -0.5558
0.1403 -12.8538 -10.1634 -0.8963 0.4260 0.1232
0.0719 12.6144 10.3688 0.9003 -0.4281 -0.0788
